data_7023024
loop_
_publ_author_name
'Gai, Yan-Li'
'Jiang, Fei-Long'
'Chen, Lian'
'Bu, Yang'
'Wu, Ming-Yan'
'Zhou, Kang'
'Pan, Jie'
'Hong, Mao-Chun'

_publ_section_title
;
 A series of novel zinc(II) entangled coordination polymers based on
 carboxyphenyl-terpyridine ligands.
;
_journal_issue 27
_journal_name_full 'Dalton transactions (Cambridge, England : 2003)'
_journal_page_first 9954
_journal_page_last 9965
_journal_paper_doi 10.1039/c3dt50532d
_journal_volume 42
_journal_year 2013
_chemical_formula_sum 'C62 H44 N6 O19 Zn2'
_chemical_formula_weight 1307.77
_chemical_name_systematic
;
?
;
_space_group_IT_number 14
_symmetry_cell_setting monoclinic
_symmetry_space_group_name_Hall '-P 2yn'
_symmetry_space_group_name_H-M 'P 1 21/n 1'
_atom_sites_solution_hydrogens geom
_atom_sites_solution_primary direct
_atom_sites_solution_secondary difmap
_audit_creation_method SHELXL-97
_cell_angle_alpha 90.00
_cell_angle_beta 92.608(3)
_cell_angle_gamma 90.00
_cell_formula_units_Z 2
_cell_length_a 11.5313(3)
_cell_length_b 16.9991(6)
_cell_length_c 13.9952(5)
_cell_measurement_reflns_used 7006
_cell_measurement_temperature 293(2)
_cell_measurement_theta_max 27.4971
_cell_measurement_theta_min 2.1351
_cell_volume 2740.52(16)
_computing_cell_refinement 'CrystalClear (Rigaku Inc., 2008)'
_computing_data_collection 'CrystalClear (Rigaku Inc., 2008)'
_computing_data_reduction 'CrystalClear (Rigaku Inc., 2008)'
_computing_molecular_graphics 'Bruker SHELXTL'
_computing_publication_material 'Bruker SHELXTL'
_computing_structure_refinement 'SHELXL-97 (Sheldrick, 1997)'
_computing_structure_solution 'SHELXS-97 (Sheldrick, 1990)'
_diffrn_ambient_temperature 293(2)
_diffrn_detector_area_resol_mean 28.5714
_diffrn_measured_fraction_theta_full 0.971
_diffrn_measured_fraction_theta_max 0.971
_diffrn_measurement_device_type Saturn70_(4x4_bin_mode)
_diffrn_measurement_method CCD_Profile_fitting
_diffrn_radiation_monochromator graphite
_diffrn_radiation_source 'fine-focus sealed tube'
_diffrn_radiation_type MoK\a
_diffrn_radiation_wavelength 0.71073
_diffrn_reflns_av_R_equivalents 0.0197
_diffrn_reflns_av_unetI/netI 0.0180
_diffrn_reflns_limit_h_max 13
_diffrn_reflns_limit_h_min -13
_diffrn_reflns_limit_k_max 20
_diffrn_reflns_limit_k_min -20
_diffrn_reflns_limit_l_max 16
_diffrn_reflns_limit_l_min -16
_diffrn_reflns_number 17122
_diffrn_reflns_theta_full 25.00
_diffrn_reflns_theta_max 25.00
_diffrn_reflns_theta_min 2.14
_exptl_absorpt_coefficient_mu 0.963
_exptl_absorpt_correction_T_max 0.8690
_exptl_absorpt_correction_T_min 0.8307
_exptl_absorpt_correction_type multi-scan
_exptl_absorpt_process_details 'Sphere (Rigaku CrystalClear)'
_exptl_crystal_colour block
_exptl_crystal_density_diffrn 1.585
_exptl_crystal_density_method 'not measured'
_exptl_crystal_description yellow
_exptl_crystal_F_000 1340
_exptl_crystal_size_max 0.20
_exptl_crystal_size_mid 0.15
_exptl_crystal_size_min 0.15
_refine_diff_density_max 0.397
_refine_diff_density_min -0.297
_refine_diff_density_rms 0.047
_refine_ls_extinction_method none
_refine_ls_goodness_of_fit_ref 1.052
_refine_ls_hydrogen_treatment mixed
_refine_ls_matrix_type full
_refine_ls_number_parameters 427
_refine_ls_number_reflns 4690
_refine_ls_number_restraints 0
_refine_ls_restrained_S_all 1.052
_refine_ls_R_factor_all 0.0332
_refine_ls_R_factor_gt 0.0310
_refine_ls_shift/su_max 0.001
_refine_ls_shift/su_mean 0.000
_refine_ls_structure_factor_coef Fsqd
_refine_ls_weighting_details 'calc w=1/[\s^2^(Fo^2^)+(0.0416P)^2^+2.0223P] where P=(Fo^2^+2Fc^2^)/3'
_refine_ls_weighting_scheme calc
_refine_ls_wR_factor_gt 0.0801
_refine_ls_wR_factor_ref 0.0817
_reflns_number_gt 4423
_reflns_number_total 4690
_reflns_threshold_expression >2sigma(I)
_cod_data_source_file c3dt50532d.txt
_cod_data_source_block complex_4
_cod_depositor_comments
;
The following automatic conversions were performed:

'_exptl_absorpt_correction_type' value 'Multi-scan' changed to
'multi-scan' according to
/home/saulius/struct/CIF-dictionaries/cif_core.dic dictionary named
'cif_core.dic' version 2.4.2 from 2011-04-26.

Automatic conversion script
Id: cif_fix_values 1891 2012-01-12 08:04:46Z andrius 
;
_cod_original_sg_symbol_H-M p21/n
_cod_database_code 7023024

loop_
_symmetry_equiv_pos_as_xyz
'x, y, z'
'-x+1/2, y+1/2, -z+1/2'
'-x, -y, -z'
'x-1/2, -y-1/2, z-1/2'

loop_
_atom_site_label
_atom_site_type_symbol
_atom_site_fract_x
_atom_site_fract_y
_atom_site_fract_z
_atom_site_U_iso_or_equiv
_atom_site_adp_type
_atom_site_occupancy
_atom_site_symmetry_multiplicity
_atom_site_calc_flag
_atom_site_refinement_flags
_atom_site_disorder_assembly
_atom_site_disorder_group
Zn1 Zn 0.762996(19) 0.067168(12) 0.087872(15) 0.02348(9) Uani 1 1 d . . .
O1 O -0.07009(18) 0.10715(12) -0.68706(14) 0.0636(6) Uani 1 1 d . . .
H1A H -0.1255 0.1330 -0.7144 0.114(15) Uiso 1 1 d R A .
O3 O 0.64197(12) 0.13307(8) 0.14712(11) 0.0310(3) Uani 1 1 d . . .
O4 O 0.78103(13) 0.19956(10) 0.22632(12) 0.0422(4) Uani 1 1 d . . .
O5 O 0.70076(15) 0.46954(9) 0.34471(13) 0.0437(4) Uani 1 1 d . . .
O6 O 0.52169(19) 0.49917(11) 0.37728(17) 0.0689(6) Uani 1 1 d . . .
O7 O 0.20034(15) 0.33903(11) 0.24023(16) 0.0578(5) Uani 1 1 d . . .
H7A H 0.1311 0.3271 0.2368 0.086(12) Uiso 1 1 d R . .
O8 O 0.23266(16) 0.22597(12) 0.16762(18) 0.0679(6) Uani 1 1 d . . .
O9 O -0.02734(18) 0.30487(14) 0.2447(2) 0.0805(7) Uani 1 1 d . . .
O10 O 0.3561(5) 0.1748(3) -0.0536(5) 0.0942(18) Uani 0.50 1 d P . .
N1 N 0.67466(15) 0.03170(10) -0.03662(12) 0.0271(4) Uani 1 1 d . . .
N2 N 0.55025(15) -0.10469(10) -0.34070(12) 0.0271(4) Uani 1 1 d . . .
N3 N 0.64634(15) -0.34326(10) -0.52851(12) 0.0275(4) Uani 1 1 d . . .
C1 C 0.56843(18) 0.05833(12) -0.06295(15) 0.0272(4) Uani 1 1 d . . .
H1 H 0.5319 0.0927 -0.0223 0.033 Uiso 1 1 calc R . .
C2 C 0.51116(18) 0.03702(12) -0.14731(14) 0.0274(4) Uani 1 1 d . . .
H2 H 0.4371 0.0564 -0.1624 0.033 Uiso 1 1 calc R . .
C3 C 0.56435(17) -0.01361(11) -0.21003(14) 0.0250(4) Uani 1 1 d . . .
C4 C 0.67394(19) -0.04119(13) -0.18238(15) 0.0322(5) Uani 1 1 d . . .
H4 H 0.7123 -0.0757 -0.2217 0.039 Uiso 1 1 calc R . .
C5 C 0.72590(19) -0.01745(13) -0.09662(15) 0.0328(5) Uani 1 1 d . . .
H5 H 0.7997 -0.0363 -0.0796 0.039 Uiso 1 1 calc R . .
C6 C 0.50590(18) -0.03966(12) -0.30154(14) 0.0259(4) Uani 1 1 d . . .
C7 C 0.41107(18) -0.00005(12) -0.34330(14) 0.0288(4) Uani 1 1 d . . .
H7 H 0.3850 0.0462 -0.3160 0.035 Uiso 1 1 calc R . .
C8 C 0.35517(18) -0.02959(12) -0.42583(14) 0.0287(4) Uani 1 1 d . . .
C9 C 0.39833(19) -0.09921(13) -0.46309(15) 0.0312(5) Uani 1 1 d . . .
H9 H 0.3619 -0.1222 -0.5168 0.037 Uiso 1 1 calc R . .
C10 C 0.49569(18) -0.13395(12) -0.41964(14) 0.0268(4) Uani 1 1 d . . .
C11 C 0.54642(18) -0.20694(12) -0.45795(14) 0.0276(4) Uani 1 1 d . . .
C12 C 0.48002(19) -0.26344(13) -0.50679(16) 0.0343(5) Uani 1 1 d . . .
H12 H 0.4004 -0.2563 -0.5167 0.041 Uiso 1 1 calc R . .
C13 C 0.53260(18) -0.33019(12) -0.54057(16) 0.0325(5) Uani 1 1 d . . .
H13 H 0.4869 -0.3675 -0.5730 0.039 Uiso 1 1 calc R . .
C14 C 0.71058(19) -0.28876(13) -0.48097(16) 0.0351(5) Uani 1 1 d . . .
H14 H 0.7900 -0.2973 -0.4722 0.042 Uiso 1 1 calc R . .
C15 C 0.66451(19) -0.22098(13) -0.44471(16) 0.0344(5) Uani 1 1 d . . .
H15 H 0.7120 -0.1850 -0.4117 0.041 Uiso 1 1 calc R . .
C16 C 0.25331(19) 0.01088(12) -0.47251(15) 0.0307(5) Uani 1 1 d . A .
C17 C 0.1852(2) 0.06024(16) -0.42020(17) 0.0467(7) Uani 1 1 d . . .
H17 H 0.2032 0.0677 -0.3554 0.056 Uiso 1 1 calc R . .
C18 C 0.0910(3) 0.09853(19) -0.4625(2) 0.0584(8) Uani 1 1 d . A .
H18 H 0.0463 0.1317 -0.4263 0.070 Uiso 1 1 calc R . .
C19 C 0.0625(2) 0.08788(15) -0.55859(18) 0.0441(6) Uani 1 1 d . . .
C20 C 0.1281(2) 0.03734(14) -0.61140(16) 0.0394(5) Uani 1 1 d . A .
H20 H 0.1081 0.0287 -0.6757 0.047 Uiso 1 1 calc R . .
C21 C 0.2230(2) -0.00032(14) -0.56915(16) 0.0361(5) Uani 1 1 d . . .
H21 H 0.2674 -0.0336 -0.6055 0.043 Uiso 1 1 calc R A .
C23 C 0.67811(18) 0.19100(11) 0.19787(14) 0.0261(4) Uani 1 1 d . . .
C24 C 0.59189(17) 0.25298(11) 0.22296(13) 0.0231(4) Uani 1 1 d . . .
C25 C 0.47456(17) 0.24361(11) 0.19997(14) 0.0258(4) Uani 1 1 d . . .
H25 H 0.4488 0.1994 0.1661 0.031 Uiso 1 1 calc R . .
C26 C 0.39494(18) 0.30019(12) 0.22733(14) 0.0277(4) Uani 1 1 d . . .
C27 C 0.43403(18) 0.36791(12) 0.27484(15) 0.0289(4) Uani 1 1 d . . .
H27 H 0.3809 0.4055 0.2932 0.035 Uiso 1 1 calc R . .
C28 C 0.55206(18) 0.37950(11) 0.29491(14) 0.0266(4) Uani 1 1 d . . .
C29 C 0.63017(18) 0.32126(11) 0.27040(14) 0.0256(4) Uani 1 1 d . . .
H29 H 0.7089 0.3278 0.2858 0.031 Uiso 1 1 calc R . .
C30 C 0.5922(2) 0.45494(13) 0.34308(15) 0.0333(5) Uani 1 1 d . . .
C31 C 0.26904(19) 0.28394(13) 0.20810(17) 0.0366(5) Uani 1 1 d . . .
O2A O -0.1127(4) 0.1628(3) -0.5504(3) 0.0571(17) Uani 0.563(10) 1 d P A 1
C22A C -0.0501(10) 0.1221(6) -0.5961(8) 0.0409(19) Uani 0.563(10) 1 d P A 1
O2B O -0.0423(8) 0.2094(4) -0.5879(5) 0.091(4) Uani 0.437(10) 1 d P A 2
C22B C -0.0189(13) 0.1437(9) -0.6133(12) 0.053(3) Uani 0.437(10) 1 d P A 2

loop_
_atom_site_aniso_label
_atom_site_aniso_U_11
_atom_site_aniso_U_22
_atom_site_aniso_U_33
_atom_site_aniso_U_23
_atom_site_aniso_U_13
_atom_site_aniso_U_12
Zn1 0.02585(15) 0.01850(14) 0.02577(14) 0.00150(8) -0.00227(9) -0.00035(8)
O1 0.0647(13) 0.0623(13) 0.0604(12) -0.0135(10) -0.0326(10) 0.0258(10)
O3 0.0309(8) 0.0225(7) 0.0399(8) -0.0057(6) 0.0049(6) -0.0004(6)
O4 0.0302(9) 0.0436(9) 0.0514(10) -0.0093(8) -0.0145(7) 0.0093(7)
O5 0.0437(10) 0.0322(9) 0.0541(10) -0.0135(7) -0.0095(8) -0.0082(7)
O6 0.0705(14) 0.0402(11) 0.0980(16) -0.0385(11) 0.0259(12) -0.0077(10)
O7 0.0282(10) 0.0471(11) 0.0986(16) -0.0188(10) 0.0087(9) 0.0037(8)
O8 0.0356(10) 0.0499(12) 0.1160(18) -0.0320(12) -0.0213(11) 0.0022(8)
O9 0.0460(12) 0.0623(14) 0.133(2) -0.0288(14) 0.0037(13) -0.0110(10)
O10 0.088(3) 0.051(3) 0.140(5) -0.003(3) -0.043(3) 0.013(2)
N1 0.0291(9) 0.0241(9) 0.0277(9) -0.0005(7) -0.0031(7) -0.0031(7)
N2 0.0320(9) 0.0226(8) 0.0263(8) -0.0022(7) -0.0015(7) 0.0019(7)
N3 0.0289(9) 0.0241(9) 0.0292(9) -0.0034(7) -0.0005(7) 0.0027(7)
C1 0.0287(11) 0.0255(10) 0.0274(10) -0.0045(8) 0.0013(8) 0.0007(8)
C2 0.0256(10) 0.0258(10) 0.0304(10) -0.0006(8) -0.0014(8) 0.0004(8)
C3 0.0303(11) 0.0199(9) 0.0246(10) 0.0011(8) 0.0001(8) -0.0031(8)
C4 0.0338(12) 0.0315(11) 0.0312(11) -0.0065(9) -0.0003(9) 0.0059(9)
C5 0.0302(12) 0.0337(12) 0.0338(11) -0.0024(9) -0.0046(9) 0.0044(9)
C6 0.0293(11) 0.0228(10) 0.0254(10) -0.0012(8) 0.0002(8) -0.0005(8)
C7 0.0348(12) 0.0231(10) 0.0283(10) -0.0043(8) -0.0012(9) 0.0063(8)
C8 0.0324(11) 0.0264(11) 0.0270(10) -0.0018(8) -0.0007(8) 0.0046(9)
C9 0.0356(12) 0.0283(11) 0.0289(10) -0.0077(8) -0.0069(9) 0.0056(9)
C10 0.0297(11) 0.0237(10) 0.0268(10) -0.0034(8) -0.0013(8) 0.0021(8)
C11 0.0321(11) 0.0251(10) 0.0253(10) -0.0035(8) -0.0025(8) 0.0047(8)
C12 0.0255(11) 0.0335(12) 0.0434(12) -0.0101(10) -0.0044(9) 0.0046(9)
C13 0.0292(11) 0.0274(11) 0.0403(12) -0.0092(9) -0.0037(9) -0.0012(9)
C14 0.0275(11) 0.0334(12) 0.0437(13) -0.0106(10) -0.0054(9) 0.0050(9)
C15 0.0309(12) 0.0290(11) 0.0424(12) -0.0125(9) -0.0063(9) 0.0009(9)
C16 0.0339(12) 0.0280(11) 0.0299(11) -0.0029(8) -0.0029(9) 0.0059(9)
C17 0.0504(15) 0.0584(16) 0.0303(12) -0.0142(11) -0.0090(11) 0.0236(12)
C18 0.0594(18) 0.0685(19) 0.0459(15) -0.0241(14) -0.0128(13) 0.0372(15)
C19 0.0449(14) 0.0443(14) 0.0417(13) -0.0095(11) -0.0135(11) 0.0175(11)
C20 0.0444(13) 0.0413(13) 0.0315(11) -0.0069(10) -0.0096(10) 0.0066(11)
C21 0.0395(13) 0.0363(12) 0.0321(11) -0.0087(9) -0.0033(10) 0.0111(10)
C23 0.0306(11) 0.0230(10) 0.0246(10) 0.0031(8) -0.0011(8) 0.0006(8)
C24 0.0268(10) 0.0197(9) 0.0226(9) 0.0020(7) 0.0002(8) 0.0003(8)
C25 0.0303(11) 0.0196(9) 0.0271(10) -0.0005(7) -0.0031(8) -0.0022(8)
C26 0.0282(11) 0.0244(10) 0.0302(10) 0.0017(8) -0.0011(8) -0.0001(8)
C27 0.0334(11) 0.0218(10) 0.0318(11) -0.0002(8) 0.0051(9) 0.0027(8)
C28 0.0358(11) 0.0208(10) 0.0232(10) 0.0000(8) 0.0016(8) -0.0031(8)
C29 0.0277(10) 0.0245(10) 0.0245(9) 0.0015(8) -0.0011(8) -0.0030(8)
C30 0.0487(14) 0.0242(10) 0.0270(10) -0.0025(8) 0.0015(10) -0.0062(10)
C31 0.0293(11) 0.0314(12) 0.0486(13) 0.0023(10) -0.0031(10) 0.0034(9)
O2A 0.051(3) 0.058(3) 0.061(2) -0.007(2) -0.0047(19) 0.024(2)
C22A 0.038(5) 0.038(5) 0.046(4) -0.003(3) -0.008(3) 0.009(3)
O2B 0.120(7) 0.065(5) 0.081(5) -0.035(4) -0.059(5) 0.060(5)
C22B 0.050(8) 0.052(8) 0.055(7) -0.008(5) -0.018(5) 0.018(5)

loop_
_atom_type_symbol
_atom_type_description
_atom_type_scat_dispersion_real
_atom_type_scat_dispersion_imag
_atom_type_scat_source
C C 0.0033 0.0016 'International Tables Vol C Tables 4.2.6.8 and 6.1.1.4'
H H 0.0000 0.0000 'International Tables Vol C Tables 4.2.6.8 and 6.1.1.4'
N N 0.0061 0.0033 'International Tables Vol C Tables 4.2.6.8 and 6.1.1.4'
O O 0.0106 0.0060 'International Tables Vol C Tables 4.2.6.8 and 6.1.1.4'
Zn Zn 0.2839 1.4301 'International Tables Vol C Tables 4.2.6.8 and 6.1.1.4'

loop_
_geom_angle_atom_site_label_1
_geom_angle_atom_site_label_2
_geom_angle_atom_site_label_3
_geom_angle
_geom_angle_site_symmetry_1
_geom_angle_site_symmetry_3
O5 Zn1 O3 114.56(7) 2_645 .
O5 Zn1 N3 136.88(7) 2_645 2_654
O3 Zn1 N3 97.52(6) . 2_654
O5 Zn1 N1 104.28(7) 2_645 .
O3 Zn1 N1 100.75(6) . .
N3 Zn1 N1 96.67(7) 2_654 .
C22A O1 C22B 25.2(6) . .
C22A O1 H1A 115.6 . .
C22B O1 H1A 114.1 . .
C23 O3 Zn1 116.61(13) . .
C30 O5 Zn1 111.33(14) . 2_655
C31 O7 H7A 113.7 . .
C1 N1 C5 117.46(17) . .
C1 N1 Zn1 122.80(14) . .
C5 N1 Zn1 119.68(14) . .
C10 N2 C6 117.86(17) . .
C13 N3 C14 117.69(18) . .
C13 N3 Zn1 126.22(14) . 2_644
C14 N3 Zn1 115.73(14) . 2_644
N1 C1 C2 122.94(19) . .
N1 C1 H1 118.5 . .
C2 C1 H1 118.5 . .
C1 C2 C3 119.76(19) . .
C1 C2 H2 120.1 . .
C3 C2 H2 120.1 . .
C4 C3 C2 117.09(18) . .
C4 C3 C6 120.76(18) . .
C2 C3 C6 122.13(18) . .
C5 C4 C3 119.94(19) . .
C5 C4 H4 120.0 . .
C3 C4 H4 120.0 . .
N1 C5 C4 122.80(19) . .
N1 C5 H5 118.6 . .
C4 C5 H5 118.6 . .
N2 C6 C7 122.22(18) . .
N2 C6 C3 115.44(17) . .
C7 C6 C3 122.33(18) . .
C6 C7 C8 120.01(19) . .
C6 C7 H7 120.0 . .
C8 C7 H7 120.0 . .
C7 C8 C9 117.22(18) . .
C7 C8 C16 121.67(18) . .
C9 C8 C16 121.12(18) . .
C10 C9 C8 119.59(18) . .
C10 C9 H9 120.2 . .
C8 C9 H9 120.2 . .
N2 C10 C9 122.96(18) . .
N2 C10 C11 115.47(17) . .
C9 C10 C11 121.57(18) . .
C15 C11 C12 117.56(19) . .
C15 C11 C10 119.81(18) . .
C12 C11 C10 122.63(19) . .
C13 C12 C11 119.8(2) . .
C13 C12 H12 120.1 . .
C11 C12 H12 120.1 . .
N3 C13 C12 122.59(19) . .
N3 C13 H13 118.7 . .
C12 C13 H13 118.7 . .
N3 C14 C15 123.2(2) . .
N3 C14 H14 118.4 . .
C15 C14 H14 118.4 . .
C14 C15 C11 119.23(19) . .
C14 C15 H15 120.4 . .
C11 C15 H15 120.4 . .
C17 C16 C21 118.2(2) . .
C17 C16 C8 120.34(19) . .
C21 C16 C8 121.41(19) . .
C18 C17 C16 121.0(2) . .
C18 C17 H17 119.5 . .
C16 C17 H17 119.5 . .
C17 C18 C19 120.3(2) . .
C17 C18 H18 119.8 . .
C19 C18 H18 119.8 . .
C18 C19 C20 119.4(2) . .
C18 C19 C22A 117.1(5) . .
C20 C19 C22A 122.8(5) . .
C18 C19 C22B 121.6(7) . .
C20 C19 C22B 117.4(7) . .
C22A C19 C22B 21.9(5) . .
C21 C20 C19 120.2(2) . .
C21 C20 H20 119.9 . .
C19 C20 H20 119.9 . .
C20 C21 C16 120.8(2) . .
C20 C21 H21 119.6 . .
C16 C21 H21 119.6 . .
O4 C23 O3 123.56(19) . .
O4 C23 C24 118.41(18) . .
O3 C23 C24 118.03(17) . .
C25 C24 C29 119.30(18) . .
C25 C24 C23 121.00(17) . .
C29 C24 C23 119.69(17) . .
C24 C25 C26 120.32(18) . .
C24 C25 H25 119.8 . .
C26 C25 H25 119.8 . .
C27 C26 C25 119.85(19) . .
C27 C26 C31 122.03(19) . .
C25 C26 C31 118.06(18) . .
C28 C27 C26 120.36(19) . .
C28 C27 H27 119.8 . .
C26 C27 H27 119.8 . .
C27 C28 C29 119.19(18) . .
C27 C28 C30 119.15(19) . .
C29 C28 C30 121.66(19) . .
C28 C29 C24 120.89(18) . .
C28 C29 H29 119.6 . .
C24 C29 H29 119.6 . .
O6 C30 O5 122.9(2) . .
O6 C30 C28 120.1(2) . .
O5 C30 C28 117.0(2) . .
O8 C31 O7 122.7(2) . .
O8 C31 C26 123.6(2) . .
O7 C31 C26 113.71(19) . .
O2A C22A O1 123.0(10) . .
O2A C22A C19 124.6(9) . .
O1 C22A C19 112.2(9) . .
O2B C22B O1 124.6(13) . .
O2B C22B C19 124.8(12) . .
O1 C22B C19 110.2(11) . .

loop_
_geom_bond_atom_site_label_1
_geom_bond_atom_site_label_2
_geom_bond_distance
_geom_bond_site_symmetry_2
Zn1 O5 1.9451(15) 2_645
Zn1 O3 1.9989(14) .
Zn1 N3 2.0446(17) 2_654
Zn1 N1 2.0676(16) .
O1 C22A 1.308(12) .
O1 C22B 1.320(16) .
O1 H1A 0.8527 .
O3 C23 1.273(2) .
O4 C23 1.243(3) .
O5 C30 1.275(3) .
O5 Zn1 1.9451(15) 2_655
O6 C30 1.221(3) .
O7 C31 1.319(3) .
O7 H7A 0.8234 .
O8 C31 1.203(3) .
N1 C1 1.342(3) .
N1 C5 1.341(3) .
N2 C10 1.342(3) .
N2 C6 1.345(3) .
N3 C13 1.333(3) .
N3 C14 1.343(3) .
N3 Zn1 2.0446(17) 2_644
C1 C2 1.375(3) .
C1 H1 0.9300 .
C2 C3 1.392(3) .
C2 H2 0.9300 .
C3 C4 1.386(3) .
C3 C6 1.487(3) .
C4 C5 1.377(3) .
C4 H4 0.9300 .
C5 H5 0.9300 .
C6 C7 1.390(3) .
C7 C8 1.391(3) .
C7 H7 0.9300 .
C8 C9 1.394(3) .
C8 C16 1.487(3) .
C9 C10 1.384(3) .
C9 H9 0.9300 .
C10 C11 1.482(3) .
C11 C15 1.387(3) .
C11 C12 1.389(3) .
C12 C13 1.380(3) .
C12 H12 0.9300 .
C13 H13 0.9300 .
C14 C15 1.376(3) .
C14 H14 0.9300 .
C15 H15 0.9300 .
C16 C17 1.382(3) .
C16 C21 1.395(3) .
C17 C18 1.377(3) .
C17 H17 0.9300 .
C18 C19 1.381(4) .
C18 H18 0.9300 .
C19 C20 1.381(3) .
C19 C22A 1.496(12) .
C19 C22B 1.517(16) .
C20 C21 1.378(3) .
C20 H20 0.9300 .
C21 H21 0.9300 .
C23 C24 1.501(3) .
C24 C25 1.386(3) .
C24 C29 1.399(3) .
C25 C26 1.395(3) .
C25 H25 0.9300 .
C26 C27 1.394(3) .
C26 C31 1.490(3) .
C27 C28 1.391(3) .
C27 H27 0.9300 .
C28 C29 1.392(3) .
C28 C30 1.512(3) .
C29 H29 0.9300 .
O2A C22A 1.205(13) .
O2B C22B 1.206(17) .
